data_4033075
loop_
_publ_author_name
'Rassokhina, Irina V.'
'Tikhonova, Tatyana A.'
'Kobylskoy, Sergey G.'
'Babkin, Igor Yu'
'Shirinian, Valerii Z.'
'Gevorgyan, Vladimir'
'Zavarzin, Igor V.'
'Volkova, Yulia A.'

_publ_section_title
;
 Synthesis of Imidazo[2,1-b]thiazoles via Copper-Catalyzed A(3)-Coupling
 in Batch and Continuous Flow.
;
_journal_issue 18
_journal_name_full 'The Journal of organic chemistry'
_journal_page_first 9682
_journal_page_last 9692
_journal_paper_doi 10.1021/acs.joc.7b01762
_journal_volume 82
_journal_year 2017
_chemical_formula_moiety 'C19 H15 Cl N2 O2 S'
_chemical_formula_sum 'C19 H15 Cl N2 O2 S'
_chemical_formula_weight 370.84
_space_group_crystal_system triclinic
_space_group_IT_number 2
_space_group_name_Hall '-P 1'
_space_group_name_H-M_alt 'P -1'
_symmetry_space_group_name_Hall '-P 1'
_symmetry_space_group_name_H-M 'P -1'
_atom_sites_solution_hydrogens geom
_audit_creation_method SHELXL-2014/6
_cell_angle_alpha 85.958(6)
_cell_angle_beta 81.538(6)
_cell_angle_gamma 76.058(6)
_cell_formula_units_Z 4
_cell_length_a 8.512(2)
_cell_length_b 12.733(4)
_cell_length_c 16.119(4)
_cell_measurement_reflns_used 514
_cell_measurement_temperature 100(2)
_cell_measurement_theta_max 25
_cell_measurement_theta_min 3
_cell_volume 1676.0(8)
_computing_cell_refinement 'Bruker SAINT'
_computing_data_collection 'Bruker APEX II'
_computing_data_reduction 'Bruker SAINT'
_computing_molecular_graphics 'Bruker SHELXTL'
_computing_publication_material 'Bruker SHELXTL'
_computing_structure_refinement 'SHELXL-97 (Sheldrick, 1997)'
_computing_structure_solution 'SHELXS-97 (Sheldrick, 1997)'
_diffrn_ambient_temperature 100(2)
_diffrn_measured_fraction_theta_full 1.000
_diffrn_measured_fraction_theta_max 1.000
_diffrn_measurement_device_type 'Bruker APEX II CCD area detector''
_diffrn_measurement_method 'omega scans'
_diffrn_radiation_type MoK\a
_diffrn_radiation_wavelength 0.71073
_diffrn_reflns_av_R_equivalents 0.0604
_diffrn_reflns_av_unetI/netI 0.0821
_diffrn_reflns_Laue_measured_fraction_full 1.000
_diffrn_reflns_Laue_measured_fraction_max 1.000
_diffrn_reflns_limit_h_max 11
_diffrn_reflns_limit_h_min -11
_diffrn_reflns_limit_k_max 16
_diffrn_reflns_limit_k_min -16
_diffrn_reflns_limit_l_max 21
_diffrn_reflns_limit_l_min -21
_diffrn_reflns_number 19238
_diffrn_reflns_point_group_measured_fraction_full 1.000
_diffrn_reflns_point_group_measured_fraction_max 1.000
_diffrn_reflns_theta_full 25.242
_diffrn_reflns_theta_max 27.998
_diffrn_reflns_theta_min 1.649
_exptl_absorpt_coefficient_mu 0.368
_exptl_absorpt_correction_type multi-scan
_exptl_absorpt_process_details SADABS
_exptl_crystal_colour colorless
_exptl_crystal_density_diffrn 1.470
_exptl_crystal_description needle
_exptl_crystal_F_000 768
_exptl_crystal_size_max 0.400
_exptl_crystal_size_mid 0.130
_exptl_crystal_size_min 0.110
_exptl_transmission_factor_max 0.961
_exptl_transmission_factor_min 0.867
_refine_diff_density_max 0.452
_refine_diff_density_min -0.288
_refine_diff_density_rms 0.072
_refine_ls_extinction_method none
_refine_ls_goodness_of_fit_ref 0.941
_refine_ls_hydrogen_treatment constr
_refine_ls_matrix_type full
_refine_ls_number_parameters 451
_refine_ls_number_reflns 8086
_refine_ls_number_restraints 0
_refine_ls_restrained_S_all 0.941
_refine_ls_R_factor_all 0.0890
_refine_ls_R_factor_gt 0.0496
_refine_ls_shift/su_max 0.000
_refine_ls_shift/su_mean 0.000
_refine_ls_structure_factor_coef Fsqd
_refine_ls_weighting_details 'w=1/[\s^2^(Fo^2^)+(0.0617P)^2^] where P=(Fo^2^+2Fc^2^)/3'
_refine_ls_weighting_scheme calc
_refine_ls_wR_factor_gt 0.1075
_refine_ls_wR_factor_ref 0.1276
_reflns_Friedel_coverage 0.000
_reflns_number_gt 5240
_reflns_number_total 8086
_reflns_threshold_expression I>2\s(I)
_cod_data_source_file jo7b01762_si_002.cif
_cod_data_source_block 1_a
_cod_original_cell_volume 1675.8(8)
_cod_database_code 4033075
_shelx_space_group_comment
;
The symmetry employed for this shelxl refinement is uniquely defined
by the following loop, which should always be used as a source of
symmetry information in preference to the above space-group names.
They are only intended as comments.
;
_shelx_estimated_absorpt_t_min 0.867
_shelx_estimated_absorpt_t_max 0.961
_shelxl_version_number 2014/6

loop_
_space_group_symop_operation_xyz
'x, y, z'
'-x, -y, -z'

loop_
_atom_site_label
_atom_site_type_symbol
_atom_site_fract_x
_atom_site_fract_y
_atom_site_fract_z
_atom_site_U_iso_or_equiv
_atom_site_adp_type
_atom_site_occupancy
_atom_site_site_symmetry_order
_atom_site_calc_flag
_atom_site_refinement_flags_posn
_atom_site_refinement_flags_adp
C21A C 0.7709(3) 0.1668(2) 0.25073(16) 0.0232(6) Uani 1 1 d . .
H21B H 0.7290 0.2297 0.2827 0.028 Uiso 1 1 calc R U
C16A C 0.7187(3) 0.1623(2) 0.17372(16) 0.0217(5) Uani 1 1 d . .
C19A C 0.9377(3) -0.0112(2) 0.23600(18) 0.0258(6) Uani 1 1 d . .
C20A C 0.8825(3) 0.0814(2) 0.28146(17) 0.0251(6) Uani 1 1 d . .
H20B H 0.9209 0.0861 0.3332 0.030 Uiso 1 1 calc R U
C17A C 0.7787(3) 0.0681(2) 0.12887(18) 0.0262(6) Uani 1 1 d . .
H17B H 0.7449 0.0638 0.0759 0.031 Uiso 1 1 calc R U
S1A S 0.28634(8) 0.37282(5) -0.01116(4) 0.02318(15) Uani 1 1 d . .
Cl1A Cl 1.07351(9) -0.11998(6) 0.27737(5) 0.03221(17) Uani 1 1 d . .
O1A O 0.4944(3) 0.38979(17) 0.34135(13) 0.0433(6) Uani 1 1 d . .
C1A C 0.4268(3) 0.3257(2) 0.05849(16) 0.0214(5) Uani 1 1 d . .
O2A O 0.5265(2) 0.55701(15) 0.30687(12) 0.0319(5) Uani 1 1 d . .
N2A N 0.4457(2) 0.40735(17) 0.10529(13) 0.0201(4) Uani 1 1 d . .
C3A C 0.5625(3) 0.3596(2) 0.15665(16) 0.0209(5) Uani 1 1 d . .
C4A C 0.6010(3) 0.2522(2) 0.13875(16) 0.0220(5) Uani 1 1 d . .
N5A N 0.5162(3) 0.23198(17) 0.07648(13) 0.0222(5) Uani 1 1 d . .
C6A C 0.3468(3) 0.5095(2) 0.08841(16) 0.0207(5) Uani 1 1 d . .
C7A C 0.2533(3) 0.5035(2) 0.02500(16) 0.0222(5) Uani 1 1 d . .
C8A C 0.1469(3) 0.5951(2) -0.00267(17) 0.0254(6) Uani 1 1 d . .
H8AA H 0.0837 0.5917 -0.0459 0.030 Uiso 1 1 calc R U
C9A C 0.1356(3) 0.6913(2) 0.03453(18) 0.0284(6) Uani 1 1 d . .
H9AA H 0.0637 0.7553 0.0163 0.034 Uiso 1 1 calc R U
C10A C 0.2267(3) 0.6969(2) 0.09794(17) 0.0277(6) Uani 1 1 d . .
H10B H 0.2158 0.7644 0.1225 0.033 Uiso 1 1 calc R U
C11A C 0.3332(3) 0.6058(2) 0.12594(17) 0.0239(6) Uani 1 1 d . .
H11B H 0.3951 0.6095 0.1697 0.029 Uiso 1 1 calc R U
C13A C 0.5436(3) 0.4526(2) 0.29217(18) 0.0269(6) Uani 1 1 d . .
C12A C 0.6353(3) 0.4256(2) 0.20628(17) 0.0230(6) Uani 1 1 d . .
H12C H 0.6413 0.4941 0.1742 0.028 Uiso 1 1 calc R U
H12D H 0.7484 0.3858 0.2125 0.028 Uiso 1 1 calc R U
C14A C 0.4398(4) 0.5941(3) 0.3878(2) 0.0380(7) Uani 1 1 d . .
H14C H 0.4793 0.6557 0.4041 0.046 Uiso 1 1 calc R U
H14D H 0.4619 0.5350 0.4309 0.046 Uiso 1 1 calc R U
C15A C 0.2610(4) 0.6284(3) 0.3841(2) 0.0442(8) Uani 1 1 d . .
H15D H 0.2042 0.6533 0.4391 0.066 Uiso 1 1 calc R U
H15E H 0.2218 0.5670 0.3688 0.066 Uiso 1 1 calc R U
H15F H 0.2392 0.6875 0.3420 0.066 Uiso 1 1 calc R U
C18A C 0.8865(3) -0.0190(2) 0.16052(18) 0.0281(6) Uani 1 1 d . .
H18B H 0.9248 -0.0837 0.1303 0.034 Uiso 1 1 calc R U
S1 S 0.20420(8) 0.11864(5) 0.06936(4) 0.02283(15) Uani 1 1 d . .
Cl1 Cl -0.22918(9) 0.73607(5) 0.41103(5) 0.03173(17) Uani 1 1 d . .
O1 O 0.0660(2) 0.13775(16) 0.43380(12) 0.0316(5) Uani 1 1 d . .
O2 O 0.3233(2) 0.07637(14) 0.46244(11) 0.0249(4) Uani 1 1 d . .
C1 C 0.1605(3) 0.2029(2) 0.15419(16) 0.0208(5) Uani 1 1 d . .
N2 N 0.2446(3) 0.15760(16) 0.21835(13) 0.0202(4) Uani 1 1 d . .
C3 C 0.2031(3) 0.2331(2) 0.28100(16) 0.0208(5) Uani 1 1 d . .
C4 C 0.0951(3) 0.3178(2) 0.24891(16) 0.0212(5) Uani 1 1 d . .
N5 N 0.0697(3) 0.29901(17) 0.16852(13) 0.0213(5) Uani 1 1 d . .
C6 C 0.3460(3) 0.0545(2) 0.20449(16) 0.0213(5) Uani 1 1 d . .
C7 C 0.3387(3) 0.0220(2) 0.12487(16) 0.0225(5) Uani 1 1 d . .
C8 C 0.4284(3) -0.0773(2) 0.09731(17) 0.0262(6) Uani 1 1 d . .
H8A H 0.4249 -0.0997 0.0427 0.031 Uiso 1 1 calc R U
C9 C 0.5233(3) -0.1433(2) 0.15153(19) 0.0300(6) Uani 1 1 d . .
H9A H 0.5859 -0.2124 0.1338 0.036 Uiso 1 1 calc R U
C10 C 0.5298(3) -0.1117(2) 0.23083(18) 0.0282(6) Uani 1 1 d . .
H10A H 0.5955 -0.1594 0.2669 0.034 Uiso 1 1 calc R U
C11 C 0.4421(3) -0.0118(2) 0.25815(17) 0.0242(6) Uani 1 1 d . .
H11A H 0.4476 0.0109 0.3123 0.029 Uiso 1 1 calc R U
C12 C 0.2785(3) 0.2155(2) 0.35945(16) 0.0214(5) Uani 1 1 d . .
H12A H 0.2629 0.2861 0.3854 0.026 Uiso 1 1 calc R U
H12B H 0.3974 0.1853 0.3457 0.026 Uiso 1 1 calc R U
C13 C 0.2074(3) 0.1398(2) 0.42200(16) 0.0230(6) Uani 1 1 d . .
C14 C 0.2713(4) -0.0013(2) 0.52496(18) 0.0291(6) Uani 1 1 d . .
H14A H 0.1535 0.0241 0.5452 0.035 Uiso 1 1 calc R U
H14B H 0.3324 -0.0075 0.5735 0.035 Uiso 1 1 calc R U
C15 C 0.3025(4) -0.1101(2) 0.48668(19) 0.0335(7) Uani 1 1 d . .
H15A H 0.2675 -0.1621 0.5288 0.050 Uiso 1 1 calc R U
H15B H 0.4194 -0.1353 0.4672 0.050 Uiso 1 1 calc R U
H15C H 0.2409 -0.1037 0.4391 0.050 Uiso 1 1 calc R U
C16 C 0.0122(3) 0.4199(2) 0.28862(16) 0.0211(5) Uani 1 1 d . .
C17 C -0.0475(3) 0.4229(2) 0.37393(17) 0.0245(6) Uani 1 1 d . .
H17A H -0.0370 0.3572 0.4067 0.029 Uiso 1 1 calc R U
C18 C -0.1217(3) 0.5198(2) 0.41148(17) 0.0255(6) Uani 1 1 d . .
H18A H -0.1603 0.5214 0.4699 0.031 Uiso 1 1 calc R U
C19 C -0.1390(3) 0.6141(2) 0.36296(17) 0.0251(6) Uani 1 1 d . .
C20 C -0.0862(3) 0.6143(2) 0.27830(17) 0.0243(6) Uani 1 1 d . .
H20A H -0.1010 0.6801 0.2456 0.029 Uiso 1 1 calc R U
C21 C -0.0110(3) 0.5168(2) 0.24144(17) 0.0231(6) Uani 1 1 d . .
H21A H 0.0254 0.5161 0.1828 0.028 Uiso 1 1 calc R U

loop_
_atom_site_aniso_label
_atom_site_aniso_U_11
_atom_site_aniso_U_22
_atom_site_aniso_U_33
_atom_site_aniso_U_23
_atom_site_aniso_U_13
_atom_site_aniso_U_12
C21A 0.0233(13) 0.0214(13) 0.0263(14) -0.0018(11) -0.0028(11) -0.0079(11)
C16A 0.0182(12) 0.0239(13) 0.0251(14) 0.0001(10) -0.0033(11) -0.0090(11)
C19A 0.0208(13) 0.0237(14) 0.0322(16) 0.0021(11) -0.0034(12) -0.0047(11)
C20A 0.0269(14) 0.0286(14) 0.0227(14) 0.0021(11) -0.0064(11) -0.0112(12)
C17A 0.0236(14) 0.0289(14) 0.0284(15) -0.0051(11) -0.0079(12) -0.0068(12)
S1A 0.0209(3) 0.0272(3) 0.0224(3) -0.0032(3) -0.0054(3) -0.0051(3)
Cl1A 0.0310(4) 0.0269(3) 0.0379(4) 0.0039(3) -0.0108(3) -0.0029(3)
O1A 0.0642(16) 0.0359(12) 0.0315(12) -0.0049(9) 0.0050(11) -0.0209(12)
C1A 0.0181(12) 0.0272(14) 0.0207(13) -0.0035(10) -0.0029(10) -0.0078(11)
O2A 0.0312(11) 0.0305(11) 0.0355(12) -0.0111(9) -0.0024(9) -0.0084(9)
N2A 0.0179(10) 0.0222(11) 0.0216(11) -0.0016(9) -0.0032(9) -0.0069(9)
C3A 0.0176(12) 0.0238(13) 0.0220(14) 0.0003(10) -0.0042(10) -0.0054(11)
C4A 0.0188(12) 0.0269(14) 0.0225(14) -0.0012(11) -0.0023(10) -0.0096(11)
N5A 0.0204(11) 0.0240(11) 0.0235(12) -0.0011(9) -0.0043(9) -0.0069(9)
C6A 0.0173(12) 0.0224(13) 0.0224(14) 0.0004(10) -0.0012(10) -0.0056(10)
C7A 0.0183(12) 0.0259(13) 0.0217(14) -0.0014(10) 0.0014(10) -0.0062(11)
C8A 0.0203(13) 0.0308(15) 0.0248(14) 0.0009(11) -0.0034(11) -0.0059(12)
C9A 0.0237(14) 0.0260(14) 0.0330(16) 0.0042(12) -0.0032(12) -0.0030(12)
C10A 0.0249(14) 0.0265(14) 0.0317(16) -0.0032(12) -0.0008(12) -0.0074(12)
C11A 0.0211(13) 0.0258(14) 0.0263(14) -0.0013(11) -0.0037(11) -0.0080(11)
C13A 0.0238(14) 0.0321(15) 0.0286(15) -0.0057(12) -0.0083(12) -0.0098(12)
C12A 0.0195(13) 0.0220(13) 0.0291(15) -0.0027(11) -0.0061(11) -0.0059(11)
C14A 0.0382(17) 0.0408(18) 0.0373(18) -0.0166(14) -0.0060(14) -0.0089(15)
C15A 0.0374(18) 0.051(2) 0.0363(19) -0.0028(15) -0.0012(15) 0.0031(16)
C18A 0.0259(14) 0.0247(14) 0.0345(16) -0.0055(12) -0.0052(12) -0.0057(12)
S1 0.0242(3) 0.0252(3) 0.0207(3) -0.0051(3) -0.0052(3) -0.0063(3)
Cl1 0.0337(4) 0.0269(3) 0.0335(4) -0.0116(3) -0.0048(3) -0.0018(3)
O1 0.0252(10) 0.0434(12) 0.0298(11) 0.0043(9) -0.0072(8) -0.0142(9)
O2 0.0243(10) 0.0248(10) 0.0242(10) 0.0001(8) -0.0031(8) -0.0034(8)
C1 0.0192(12) 0.0223(13) 0.0217(13) -0.0033(10) -0.0013(10) -0.0067(11)
N2 0.0204(11) 0.0218(11) 0.0188(11) -0.0034(8) -0.0027(9) -0.0047(9)
C3 0.0186(12) 0.0226(13) 0.0223(14) -0.0053(10) -0.0007(10) -0.0068(11)
C4 0.0189(13) 0.0253(13) 0.0203(13) -0.0022(10) -0.0005(10) -0.0079(11)
N5 0.0203(11) 0.0232(11) 0.0203(11) -0.0031(9) -0.0005(9) -0.0060(9)
C6 0.0185(12) 0.0236(13) 0.0233(14) -0.0040(10) -0.0010(10) -0.0083(11)
C7 0.0198(13) 0.0237(13) 0.0249(14) -0.0022(10) -0.0029(11) -0.0067(11)
C8 0.0301(15) 0.0259(14) 0.0237(14) -0.0071(11) -0.0008(12) -0.0089(12)
C9 0.0299(15) 0.0227(14) 0.0371(17) -0.0060(12) -0.0028(13) -0.0047(12)
C10 0.0275(15) 0.0266(14) 0.0290(15) -0.0008(11) -0.0054(12) -0.0026(12)
C11 0.0232(13) 0.0275(14) 0.0219(14) -0.0040(11) -0.0009(11) -0.0064(11)
C12 0.0216(13) 0.0229(13) 0.0210(14) -0.0040(10) -0.0051(11) -0.0056(11)
C13 0.0269(14) 0.0235(13) 0.0203(13) -0.0087(10) -0.0040(11) -0.0062(11)
C14 0.0307(15) 0.0272(14) 0.0270(15) 0.0027(11) -0.0014(12) -0.0051(12)
C15 0.0294(15) 0.0298(15) 0.0405(18) -0.0019(13) 0.0013(13) -0.0085(13)
C16 0.0169(12) 0.0235(13) 0.0247(14) -0.0046(10) -0.0052(10) -0.0056(10)
C17 0.0247(14) 0.0224(13) 0.0262(14) -0.0009(11) -0.0023(11) -0.0057(11)
C18 0.0244(14) 0.0309(15) 0.0207(14) -0.0046(11) -0.0034(11) -0.0043(12)
C19 0.0199(13) 0.0233(13) 0.0331(16) -0.0097(11) -0.0047(11) -0.0040(11)
C20 0.0245(14) 0.0219(13) 0.0283(15) 0.0004(11) -0.0080(12) -0.0066(11)
C21 0.0210(13) 0.0272(14) 0.0229(14) -0.0028(11) -0.0038(11) -0.0082(11)

loop_
_atom_type_symbol
_atom_type_description
_atom_type_scat_dispersion_real
_atom_type_scat_dispersion_imag
_atom_type_scat_source
C C 0.0033 0.0016 'International Tables Vol C Tables 4.2.6.8 and 6.1.1.4'
H H 0.0000 0.0000 'International Tables Vol C Tables 4.2.6.8 and 6.1.1.4'
N N 0.0061 0.0033 'International Tables Vol C Tables 4.2.6.8 and 6.1.1.4'
O O 0.0106 0.0060 'International Tables Vol C Tables 4.2.6.8 and 6.1.1.4'
S S 0.1246 0.1234 'International Tables Vol C Tables 4.2.6.8 and 6.1.1.4'
Cl Cl 0.1484 0.1585 'International Tables Vol C Tables 4.2.6.8 and 6.1.1.4'

loop_
_geom_angle_atom_site_label_1
_geom_angle_atom_site_label_2
_geom_angle_atom_site_label_3
_geom_angle
C20A C21A C16A 121.0(3)
C20A C21A H21B 119.5
C16A C21A H21B 119.5
C21A C16A C17A 118.5(2)
C21A C16A C4A 122.5(2)
C17A C16A C4A 119.1(2)
C18A C19A C20A 121.5(2)
C18A C19A Cl1A 120.2(2)
C20A C19A Cl1A 118.4(2)
C21A C20A C19A 119.0(2)
C21A C20A H20B 120.5
C19A C20A H20B 120.5
C18A C17A C16A 120.8(3)
C18A C17A H17B 119.6
C16A C17A H17B 119.6
C1A S1A C7A 89.93(12)
N5A C1A N2A 113.4(2)
N5A C1A S1A 134.5(2)
N2A C1A S1A 112.16(19)
C13A O2A C14A 116.6(2)
C1A N2A C3A 106.3(2)
C1A N2A C6A 114.4(2)
C3A N2A C6A 139.3(2)
C4A C3A N2A 104.4(2)
C4A C3A C12A 133.2(2)
N2A C3A C12A 121.7(2)
C3A C4A N5A 111.8(2)
C3A C4A C16A 129.0(2)
N5A C4A C16A 119.2(2)
C1A N5A C4A 104.1(2)
C11A C6A C7A 121.1(2)
C11A C6A N2A 128.6(2)
C7A C6A N2A 110.3(2)
C8A C7A C6A 120.7(2)
C8A C7A S1A 126.2(2)
C6A C7A S1A 113.11(19)
C9A C8A C7A 117.9(3)
C9A C8A H8AA 121.1
C7A C8A H8AA 121.1
C8A C9A C10A 121.5(3)
C8A C9A H9AA 119.3
C10A C9A H9AA 119.3
C11A C10A C9A 121.0(3)
C11A C10A H10B 119.5
C9A C10A H10B 119.5
C6A C11A C10A 117.9(2)
C6A C11A H11B 121.0
C10A C11A H11B 121.0
O1A C13A O2A 124.0(3)
O1A C13A C12A 125.1(3)
O2A C13A C12A 110.8(2)
C3A C12A C13A 114.8(2)
C3A C12A H12C 108.6
C13A C12A H12C 108.6
C3A C12A H12D 108.6
C13A C12A H12D 108.6
H12C C12A H12D 107.5
O2A C14A C15A 110.4(2)
O2A C14A H14C 109.6
C15A C14A H14C 109.6
O2A C14A H14D 109.6
C15A C14A H14D 109.6
H14C C14A H14D 108.1
C14A C15A H15D 109.5
C14A C15A H15E 109.5
H15D C15A H15E 109.5
C14A C15A H15F 109.5
H15D C15A H15F 109.5
H15E C15A H15F 109.5
C19A C18A C17A 119.3(3)
C19A C18A H18B 120.4
C17A C18A H18B 120.4
C1 S1 C7 89.72(12)
C13 O2 C14 116.6(2)
N5 C1 N2 113.9(2)
N5 C1 S1 134.3(2)
N2 C1 S1 111.75(18)
C1 N2 C3 106.4(2)
C1 N2 C6 115.5(2)
C3 N2 C6 138.1(2)
C4 C3 N2 104.2(2)
C4 C3 C12 133.3(2)
N2 C3 C12 122.4(2)
C3 C4 N5 112.0(2)
C3 C4 C16 127.6(2)
N5 C4 C16 120.4(2)
C1 N5 C4 103.4(2)
C11 C6 C7 121.1(2)
C11 C6 N2 128.6(2)
C7 C6 N2 110.3(2)
C8 C7 C6 120.7(2)
C8 C7 S1 126.6(2)
C6 C7 S1 112.73(19)
C7 C8 C9 117.8(2)
C7 C8 H8A 121.1
C9 C8 H8A 121.1
C10 C9 C8 121.7(3)
C10 C9 H9A 119.2
C8 C9 H9A 119.2
C11 C10 C9 120.7(3)
C11 C10 H10A 119.7
C9 C10 H10A 119.7
C10 C11 C6 118.0(2)
C10 C11 H11A 121.0
C6 C11 H11A 121.0
C3 C12 C13 112.9(2)
C3 C12 H12A 109.0
C13 C12 H12A 109.0
C3 C12 H12B 109.0
C13 C12 H12B 109.0
H12A C12 H12B 107.8
O1 C13 O2 124.9(2)
O1 C13 C12 124.3(2)
O2 C13 C12 110.8(2)
O2 C14 C15 109.7(2)
O2 C14 H14A 109.7
C15 C14 H14A 109.7
O2 C14 H14B 109.7
C15 C14 H14B 109.7
H14A C14 H14B 108.2
C14 C15 H15A 109.5
C14 C15 H15B 109.5
H15A C15 H15B 109.5
C14 C15 H15C 109.5
H15A C15 H15C 109.5
H15B C15 H15C 109.5
C21 C16 C17 118.2(2)
C21 C16 C4 120.5(2)
C17 C16 C4 121.3(2)
C18 C17 C16 121.0(2)
C18 C17 H17A 119.5
C16 C17 H17A 119.5
C19 C18 C17 118.9(3)
C19 C18 H18A 120.6
C17 C18 H18A 120.6
C20 C19 C18 121.9(2)
C20 C19 Cl1 119.5(2)
C18 C19 Cl1 118.6(2)
C19 C20 C21 118.7(2)
C19 C20 H20A 120.6
C21 C20 H20A 120.6
C20 C21 C16 121.2(3)
C20 C21 H21A 119.4
C16 C21 H21A 119.4

loop_
_geom_bond_atom_site_label_1
_geom_bond_atom_site_label_2
_geom_bond_distance
C21A C20A 1.377(4)
C21A C16A 1.388(4)
C21A H21B 0.9500
C16A C17A 1.393(4)
C16A C4A 1.467(4)
C19A C18A 1.369(4)
C19A C20A 1.378(4)
C19A Cl1A 1.739(3)
C20A H20B 0.9500
C17A C18A 1.378(4)
C17A H17B 0.9500
S1A C1A 1.733(3)
S1A C7A 1.747(3)
O1A C13A 1.190(3)
C1A N5A 1.291(3)
C1A N2A 1.379(3)
O2A C13A 1.337(3)
O2A C14A 1.451(3)
N2A C3A 1.387(3)
N2A C6A 1.401(3)
C3A C4A 1.369(4)
C3A C12A 1.490(3)
C4A N5A 1.391(3)
C6A C11A 1.379(4)
C6A C7A 1.401(4)
C7A C8A 1.383(4)
C8A C9A 1.379(4)
C8A H8AA 0.9500
C9A C10A 1.386(4)
C9A H9AA 0.9500
C10A C11A 1.382(4)
C10A H10B 0.9500
C11A H11B 0.9500
C13A C12A 1.504(4)
C12A H12C 0.9900
C12A H12D 0.9900
C14A C15A 1.488(4)
C14A H14C 0.9900
C14A H14D 0.9900
C15A H15D 0.9800
C15A H15E 0.9800
C15A H15F 0.9800
C18A H18B 0.9500
S1 C1 1.739(3)
S1 C7 1.758(3)
Cl1 C19 1.739(3)
O1 C13 1.197(3)
O2 C13 1.335(3)
O2 C14 1.459(3)
C1 N5 1.296(3)
C1 N2 1.360(3)
N2 C3 1.391(3)
N2 C6 1.398(3)
C3 C4 1.364(4)
C3 C12 1.480(4)
C4 N5 1.390(3)
C4 C16 1.463(4)
C6 C11 1.379(4)
C6 C7 1.390(4)
C7 C8 1.376(4)
C8 C9 1.379(4)
C8 H8A 0.9500
C9 C10 1.380(4)
C9 H9A 0.9500
C10 C11 1.377(4)
C10 H10A 0.9500
C11 H11A 0.9500
C12 C13 1.508(4)
C12 H12A 0.9900
C12 H12B 0.9900
C14 C15 1.505(4)
C14 H14A 0.9900
C14 H14B 0.9900
C15 H15A 0.9800
C15 H15B 0.9800
C15 H15C 0.9800
C16 C21 1.391(4)
C16 C17 1.394(4)
C17 C18 1.381(4)
C17 H17A 0.9500
C18 C19 1.375(4)
C18 H18A 0.9500
C19 C20 1.373(4)
C20 C21 1.382(4)
C20 H20A 0.9500
C21 H21A 0.9500

loop_
_geom_torsion_atom_site_label_1
_geom_torsion_atom_site_label_2
_geom_torsion_atom_site_label_3
_geom_torsion_atom_site_label_4
_geom_torsion
C20A C21A C16A C17A 1.6(4)
C20A C21A C16A C4A -179.4(2)
C16A C21A C20A C19A -2.5(4)
C18A C19A C20A C21A 1.3(4)
Cl1A C19A C20A C21A -177.9(2)
C21A C16A C17A C18A 0.5(4)
C4A C16A C17A C18A -178.5(2)
C7A S1A C1A N5A 179.0(3)
C7A S1A C1A N2A -0.5(2)
N5A C1A N2A C3A 1.6(3)
S1A C1A N2A C3A -178.81(17)
N5A C1A N2A C6A -178.5(2)
S1A C1A N2A C6A 1.2(3)
C1A N2A C3A C4A -1.9(3)
C6A N2A C3A C4A 178.1(3)
C1A N2A C3A C12A 169.8(2)
C6A N2A C3A C12A -10.2(5)
N2A C3A C4A N5A 1.8(3)
C12A C3A C4A N5A -168.5(3)
N2A C3A C4A C16A 179.6(2)
C12A C3A C4A C16A 9.2(5)
C21A C16A C4A C3A 22.2(4)
C17A C16A C4A C3A -158.9(3)
C21A C16A C4A N5A -160.2(2)
C17A C16A C4A N5A 18.7(4)
N2A C1A N5A C4A -0.4(3)
S1A C1A N5A C4A -180.0(2)
C3A C4A N5A C1A -0.9(3)
C16A C4A N5A C1A -178.9(2)
C1A N2A C6A C11A 177.8(3)
C3A N2A C6A C11A -2.2(5)
C1A N2A C6A C7A -1.4(3)
C3A N2A C6A C7A 178.6(3)
C11A C6A C7A C8A 1.2(4)
N2A C6A C7A C8A -179.6(2)
C11A C6A C7A S1A -178.3(2)
N2A C6A C7A S1A 1.0(3)
C1A S1A C7A C8A -179.7(2)
C1A S1A C7A C6A -0.3(2)
C6A C7A C8A C9A -0.4(4)
S1A C7A C8A C9A 179.0(2)
C7A C8A C9A C10A -0.3(4)
C8A C9A C10A C11A 0.3(4)
C7A C6A C11A C10A -1.2(4)
N2A C6A C11A C10A 179.7(2)
C9A C10A C11A C6A 0.4(4)
C14A O2A C13A O1A -1.0(4)
C14A O2A C13A C12A 180.0(2)
C4A C3A C12A C13A -102.2(3)
N2A C3A C12A C13A 88.8(3)
O1A C13A C12A C3A 46.6(4)
O2A C13A C12A C3A -134.4(2)
C13A O2A C14A C15A -87.4(3)
C20A C19A C18A C17A 0.7(4)
Cl1A C19A C18A C17A 179.9(2)
C16A C17A C18A C19A -1.6(4)
C7 S1 C1 N5 178.0(3)
C7 S1 C1 N2 0.00(19)
N5 C1 N2 C3 0.0(3)
S1 C1 N2 C3 178.51(17)
N5 C1 N2 C6 -179.0(2)
S1 C1 N2 C6 -0.6(3)
C1 N2 C3 C4 0.6(3)
C6 N2 C3 C4 179.3(3)
C1 N2 C3 C12 -176.2(2)
C6 N2 C3 C12 2.5(4)
N2 C3 C4 N5 -1.0(3)
C12 C3 C4 N5 175.3(3)
N2 C3 C4 C16 -179.9(2)
C12 C3 C4 C16 -3.6(5)
N2 C1 N5 C4 -0.6(3)
S1 C1 N5 C4 -178.6(2)
C3 C4 N5 C1 1.0(3)
C16 C4 N5 C1 180.0(2)
C1 N2 C6 C11 -178.4(2)
C3 N2 C6 C11 2.9(5)
C1 N2 C6 C7 1.0(3)
C3 N2 C6 C7 -177.7(3)
C11 C6 C7 C8 -0.4(4)
N2 C6 C7 C8 -179.8(2)
C11 C6 C7 S1 178.5(2)
N2 C6 C7 S1 -0.9(3)
C1 S1 C7 C8 179.3(3)
C1 S1 C7 C6 0.6(2)
C6 C7 C8 C9 0.8(4)
S1 C7 C8 C9 -177.9(2)
C7 C8 C9 C10 -0.2(4)
C8 C9 C10 C11 -0.7(4)
C9 C10 C11 C6 1.1(4)
C7 C6 C11 C10 -0.5(4)
N2 C6 C11 C10 178.8(3)
C4 C3 C12 C13 106.0(3)
N2 C3 C12 C13 -78.3(3)
C14 O2 C13 O1 0.5(4)
C14 O2 C13 C12 -179.9(2)
C3 C12 C13 O1 -37.9(4)
C3 C12 C13 O2 142.5(2)
C13 O2 C14 C15 96.9(3)
C3 C4 C16 C21 141.2(3)
N5 C4 C16 C21 -37.6(3)
C3 C4 C16 C17 -39.7(4)
N5 C4 C16 C17 141.5(2)
C21 C16 C17 C18 -2.6(4)
C4 C16 C17 C18 178.3(2)
C16 C17 C18 C19 1.2(4)
C17 C18 C19 C20 0.7(4)
C17 C18 C19 Cl1 -178.83(19)
C18 C19 C20 C21 -1.2(4)
Cl1 C19 C20 C21 178.40(19)
C19 C20 C21 C16 -0.3(4)
C17 C16 C21 C20 2.2(4)
C4 C16 C21 C20 -178.7(2)
